data_7062643
loop_
_publ_author_name
'Moon, Josh'
'Guo, Zhifang'
'Beaumont, Owen A.'
'Hamilton, Sophie'
'Bousrez, Guillaume'
'Mottram, Eleanor'
'Wang, Jun'
'Somers, Anthony E.'
'Deacon, Glen B.'
'Junk, Peter C.'

_publ_section_title
;
 4-Hydroxybenzoato-rare earth(iii) complexes -- syntheses, a structural
 goldmine from coordination diversity and improved corrosion inhibition
 behaviour
;
_journal_issue 36
_journal_name_full 'New Journal of Chemistry'
_journal_page_first 16843
_journal_page_last 16854
_journal_paper_doi 10.1039/D3NJ02735J
_journal_volume 47
_journal_year 2023
_chemical_formula_moiety 'C42 H38 O22 Y2, 2(H2 O)'
_chemical_formula_sum 'C42 H42 O24 Y2'
_chemical_formula_weight 1108.57
_space_group_crystal_system monoclinic
_space_group_IT_number 14
_space_group_name_Hall '-P 2ybc'
_space_group_name_H-M_alt 'P 1 21/c 1'
_atom_sites_solution_hydrogens mixed
_atom_sites_solution_primary dual
_audit_creation_date 2023-04-03
_audit_creation_method
;
Olex2 1.3
(compiled 2020.11.12 svn.r5f609507 for OlexSys, GUI svn.r6408)
;
_audit_update_record
;
2023-06-12 deposited with the CCDC.	2023-08-01 downloaded from the CCDC.
;
_cell_angle_alpha 90
_cell_angle_beta 105.8630(10)
_cell_angle_gamma 90
_cell_formula_units_Z 2
_cell_length_a 10.37330(10)
_cell_length_b 14.88310(10)
_cell_length_c 15.43080(10)
_cell_measurement_reflns_used 32049
_cell_measurement_temperature 122.97(10)
_cell_measurement_theta_max 76.5400
_cell_measurement_theta_min 4.2230
_cell_volume 2291.59(3)
_computing_cell_refinement 'CrysAlisPro 1.171.40.84a (Rigaku OD, 2020)'
_computing_data_collection 'CrysAlisPro 1.171.40.84a (Rigaku OD, 2020)'
_computing_data_reduction 'CrysAlisPro 1.171.40.84a (Rigaku OD, 2020)'
_computing_molecular_graphics 'Olex2 1.3 (Dolomanov et al., 2009)'
_computing_publication_material 'Olex2 1.3 (Dolomanov et al., 2009)'
_computing_structure_refinement 'SHELXL 2018/3 (Sheldrick, 2015)'
_computing_structure_solution 'SHELXT 2018/2 (Sheldrick, 2018)'
_diffrn_ambient_environment N~2~
_diffrn_ambient_temperature 122.97(10)
_diffrn_detector 'Hybrid Pixel Array Detector'
_diffrn_detector_area_resol_mean 10.0000
_diffrn_detector_type HyPix
_diffrn_measured_fraction_theta_full 1.000
_diffrn_measured_fraction_theta_max 0.988
_diffrn_measurement_details
;
List of Runs (angles in degrees, time in seconds):

  # Type    Start    End  Width  t~exp~   \w     \q     \k     \f   Frames
#--------------------------------------------------------------------------
  1  \w     28.00 120.00   0.50    0.05    --   47.64  69.00 -21.00  184
  2  \w     85.00 178.00   0.50    0.05    --  107.11  77.00  60.00  186
  3  \w     91.00 178.00   0.50    0.05    --  107.11  61.00  60.00  174
  4  \w     95.00 178.00   0.50    0.05    --  107.11  45.00  60.00  166
  5  \w     95.00 178.00   0.50    0.05    --  107.11  30.00 120.00  166
  6  \w     88.00 178.00   0.50    0.05    --  107.11  69.00 -21.00  180
  7  \w     94.00 178.00   0.50    0.05    --  107.11  15.00 -90.00  168
  8  \w    124.00 178.00   0.50    0.05    --  107.11  45.00-120.00  108
  9  \w     95.00 178.00   0.50    0.05    --  107.11  45.00 -90.00  166
 10  \w     94.00 178.00   0.50    0.05    --  107.11  15.00 -30.00  168
 11  \w     94.00 178.00   0.50    0.05    --  107.11  15.00  30.00  168
 12  \w     59.00  85.00   0.50    0.05    --  107.11 -94.00 -60.00   52
 13  \w     41.00  74.00   0.50    0.05    --  107.11 -94.00   0.00   66
 14  \w     35.00 106.00   0.50    0.05    --  107.11 -94.00 -90.00  142
 15  \w     35.00 106.00   0.50    0.05    --  107.11 -94.00-150.00  142
 16  \w     34.00  95.00   0.50    0.05    --   47.64-125.00 -30.00  122
 17  \w    -24.00  67.00   0.50    0.05    --   47.64 -69.00-153.00  182
 18  \w     32.00  66.00   0.50    0.05    --  107.11 -30.00 -30.00   68
 19  \w     36.00  70.00   0.50    0.05    --  107.11 -45.00  30.00   68
 20  \w     32.00  66.00   0.50    0.05    --  107.11 -30.00  30.00   68
 21  \w     32.00  66.00   0.50    0.05    --  107.11 -30.00   0.00   68
 22  \w     35.00 127.00   0.50    0.05    --  107.11 -69.00-153.00  184
 23  \w     32.00  66.00   0.50    0.05    --  107.11 -30.00-180.00   68
 24  \w    -27.00  60.00   0.50    0.05    --   47.64 -19.00-180.00  174
 25  \w     36.00  76.00   0.50    0.05    --  107.11 -45.00-120.00   80
 26  \w     32.00  66.00   0.50    0.05    --  107.11 -30.00 -90.00   68
 27  \w     32.00  66.00   0.50    0.05    --  107.11 -30.00 120.00   68
 28  \w     32.00  66.00   0.50    0.05    --  107.11 -30.00  90.00   68
 29  \w    -67.00  25.00   0.50    0.05    --  -47.64  69.00 -21.00  184
 30  \w   -106.00 -13.00   0.50    0.05    --  -86.25  69.00 -21.00  186
 31  \w    -68.00 -11.00   0.50    0.05    --  -86.25  30.00-180.00  114
 32  \w   -159.00 -67.00   0.50    0.05    --  -86.25 -69.00-153.00  184
 33  \w   -120.00 -28.00   0.50    0.05    --  -47.64 -69.00-153.00  184
 34  \w   -161.00 -73.00   0.50    0.05    --  -86.25 -30.00  90.00  176
 35  \w   -158.00 -73.00   0.50    0.05    --  -86.25 -45.00 150.00  170
 36  \w   -159.00 -70.00   0.50    0.05    --  -86.25 -61.00  90.00  178
 37  \w   -120.00 -73.00   0.50    0.05    --  -47.64-125.00  30.00   94
 38  \w   -120.00 -73.00   0.50    0.05    --  -47.64-125.00   0.00   94
 39  \w   -120.00 -73.00   0.50    0.05    --  -47.64-125.00-120.00   94
 40  \w   -120.00 -73.00   0.50    0.05    --  -47.64-125.00-180.00   94
;
_diffrn_measurement_device 'four-circle diffractometer'
_diffrn_measurement_device_type 'XtaLAB Synergy, Dualflex, HyPix'
_diffrn_measurement_method '\w scans'
_diffrn_orient_matrix_type 'CrysAlisPro convention (1999,Acta A55,543-557)'
_diffrn_orient_matrix_UB_11 0.0790024000
_diffrn_orient_matrix_UB_12 -0.0034353000
_diffrn_orient_matrix_UB_13 -0.0712285000
_diffrn_orient_matrix_UB_21 -0.0814515000
_diffrn_orient_matrix_UB_22 0.0804191000
_diffrn_orient_matrix_UB_23 -0.0493259000
_diffrn_orient_matrix_UB_31 0.1047387000
_diffrn_orient_matrix_UB_32 0.0650531000
_diffrn_orient_matrix_UB_33 0.0571141000
_diffrn_radiation_monochromator mirror
_diffrn_radiation_probe x-ray
_diffrn_radiation_type 'Cu K\a'
_diffrn_radiation_wavelength 1.54184
_diffrn_reflns_av_R_equivalents 0.0338
_diffrn_reflns_av_unetI/netI 0.0152
_diffrn_reflns_Laue_measured_fraction_full 1.000
_diffrn_reflns_Laue_measured_fraction_max 0.988
_diffrn_reflns_limit_h_max 13
_diffrn_reflns_limit_h_min -13
_diffrn_reflns_limit_k_max 18
_diffrn_reflns_limit_k_min -18
_diffrn_reflns_limit_l_max 19
_diffrn_reflns_limit_l_min -19
_diffrn_reflns_number 42965
_diffrn_reflns_point_group_measured_fraction_full 1.000
_diffrn_reflns_point_group_measured_fraction_max 0.988
_diffrn_reflns_theta_full 67.684
_diffrn_reflns_theta_max 76.897
_diffrn_reflns_theta_min 4.207
_diffrn_source 'micro-focus sealed X-ray tube'
_diffrn_source_type 'PhotonJet (Cu) X-ray Source'
_exptl_absorpt_coefficient_mu 4.163
_exptl_absorpt_correction_T_max 1.00000
_exptl_absorpt_correction_T_min 0.70159
_exptl_absorpt_correction_type multi-scan
_exptl_absorpt_process_details
;
CrysAlisPro 1.171.40.84a (Rigaku Oxford Diffraction, 2020)
Empirical absorption correction using spherical harmonics,
implemented in SCALE3 ABSPACK scaling algorithm.
;
_exptl_crystal_colour 'clear light white'
_exptl_crystal_colour_lustre clear
_exptl_crystal_colour_modifier light
_exptl_crystal_colour_primary white
_exptl_crystal_density_diffrn 1.607
_exptl_crystal_description block
_exptl_crystal_F_000 1128
_exptl_crystal_size_max 0.18
_exptl_crystal_size_mid 0.15
_exptl_crystal_size_min 0.129
_refine_diff_density_max 0.449
_refine_diff_density_min -0.606
_refine_diff_density_rms 0.071
_refine_ls_extinction_method none
_refine_ls_goodness_of_fit_ref 1.106
_refine_ls_hydrogen_treatment constr
_refine_ls_matrix_type full
_refine_ls_number_parameters 315
_refine_ls_number_reflns 4773
_refine_ls_number_restraints 0
_refine_ls_restrained_S_all 1.106
_refine_ls_R_factor_all 0.0255
_refine_ls_R_factor_gt 0.0253
_refine_ls_shift/su_max 0.001
_refine_ls_shift/su_mean 0.000
_refine_ls_structure_factor_coef Fsqd
_refine_ls_weighting_details 'w=1/[\s^2^(Fo^2^)+(0.0402P)^2^+1.7667P] where P=(Fo^2^+2Fc^2^)/3'
_refine_ls_weighting_scheme calc
_refine_ls_wR_factor_gt 0.0700
_refine_ls_wR_factor_ref 0.0702
_reflns_Friedel_coverage 0.000
_reflns_number_gt 4729
_reflns_number_total 4773
_reflns_threshold_expression 'I > 2\s(I)'
_cod_data_source_file d3nj02735j2.cif
_cod_data_source_block jo289_b2
_cod_depositor_comments 'Adding full bibliography for 7062632--7062650.cif.'
_cod_database_code 7062643
_shelx_shelxl_version_number 2018/3
_chemical_oxdiff_formula 'Y C H O'
_shelx_space_group_comment
;
The symmetry employed for this shelxl refinement is uniquely defined
by the following loop, which should always be used as a source of
symmetry information in preference to the above space-group names.
They are only intended as comments.
;
_shelx_estimated_absorpt_t_max 0.616
_shelx_estimated_absorpt_t_min 0.521
_reflns_odcompleteness_completeness 99.95
_reflns_odcompleteness_iscentric 1
_reflns_odcompleteness_theta 66.97
_olex2_refinement_description
;
1.a Free rotating group:
 O12(H12A,H12B)
1.b Rotating group:
 O8(H8A,H8B), O7(H7A,H7B)
1.c Aromatic/amide H refined with riding coordinates:
 C21(H21), C10(H10A), C20(H20), C14(H14), C3(H3), C6(H6), C7(H7), C17(H17),
 C11(H11A), C13(H13), C18(H18), C4(H4)
1.d Idealised tetrahedral OH refined as rotating group:
 O10(H10), O9(H9), O11(H11)
;
_olex2_submission_special_instructions 'No special instructions were received'
_oxdiff_exptl_absorpt_empirical_details
;
Empirical correction (ABSPACK) includes:
- Absorption correction using spherical harmonics
- Frame scaling
;
_oxdiff_exptl_absorpt_empirical_full_max 1.520
_oxdiff_exptl_absorpt_empirical_full_min 0.806

loop_
_space_group_symop_operation_xyz
'x, y, z'
'-x, y+1/2, -z+1/2'
'-x, -y, -z'
'x, -y-1/2, z-1/2'

loop_
_atom_site_label
_atom_site_type_symbol
_atom_site_fract_x
_atom_site_fract_y
_atom_site_fract_z
_atom_site_U_iso_or_equiv
_atom_site_adp_type
_atom_site_occupancy
_atom_site_site_symmetry_order
_atom_site_calc_flag
_atom_site_refinement_flags_posn
_atom_site_refinement_flags_adp
_atom_site_refinement_flags_occupancy
_atom_site_disorder_assembly
_atom_site_disorder_group
Y001 Y 0.46199(2) 0.85272(2) 0.41997(2) 0.01055(6) Uani 1 1 d . . . . .
O2 O 0.27968(12) 0.82139(8) 0.28896(8) 0.0142(2) Uani 1 1 d . . . . .
O3 O 0.55691(12) 0.72156(8) 0.51074(8) 0.0162(2) Uani 1 1 d . . . . .
O4 O 0.53823(13) 0.72059(8) 0.36625(8) 0.0160(2) Uani 1 1 d . . . . .
O6 O 0.63786(12) 1.00803(8) 0.60290(8) 0.0140(2) Uani 1 1 d . . . . .
O5 O 0.66268(12) 0.91463(9) 0.49541(8) 0.0159(2) Uani 1 1 d . . . . .
O1 O 0.25897(12) 0.78072(9) 0.42100(8) 0.0162(2) Uani 1 1 d . . . . .
O8 O 0.43069(13) 0.88789(9) 0.55918(8) 0.0168(3) Uani 1 1 d . . . . .
H8A H 0.441501 0.840803 0.592005 0.025 Uiso 1 1 d R U . . .
H8B H 0.492681 0.923413 0.587376 0.025 Uiso 1 1 d R U . . .
O7 O 0.55679(12) 0.89957(9) 0.30340(8) 0.0170(3) Uani 1 1 d . . . . .
H7A H 0.624899 0.932565 0.325652 0.026 Uiso 1 1 d R U . . .
H7B H 0.588253 0.854113 0.282524 0.026 Uiso 1 1 d R U . . .
O10 O 0.77209(14) 0.32823(9) 0.44831(9) 0.0207(3) Uani 1 1 d . . . . .
H10 H 0.765850 0.299752 0.493991 0.031 Uiso 1 1 calc R U . . .
O9 O -0.35145(12) 0.77594(10) 0.19058(9) 0.0206(3) Uani 1 1 d . . . . .
H9 H -0.373238 0.781166 0.134235 0.031 Uiso 1 1 calc R U . . .
O11 O 1.26974(12) 0.96132(9) 0.72307(9) 0.0215(3) Uani 1 1 d . . . . .
H11 H 1.306054 0.915408 0.708509 0.032 Uiso 1 1 calc R U . . .
O12 O 0.38005(13) 0.80551(9) 0.69593(9) 0.0192(3) Uani 1 1 d G . . . .
H12A H 0.438781 0.799298 0.746161 0.029 Uiso 1 1 d G U . . .
H12B H 0.329800 0.759667 0.692044 0.029 Uiso 1 1 d G U . . .
C1 C 0.20599(17) 0.79234(11) 0.33633(11) 0.0130(3) Uani 1 1 d . . . . .
C16 C 0.85816(17) 0.95883(11) 0.60665(11) 0.0137(3) Uani 1 1 d . . . . .
C2 C 0.06111(17) 0.77827(12) 0.29615(12) 0.0145(3) Uani 1 1 d . . . . .
C8 C 0.57313(16) 0.68010(12) 0.44230(11) 0.0134(3) Uani 1 1 d . . . . .
C9 C 0.63044(17) 0.58910(12) 0.44793(11) 0.0143(3) Uani 1 1 d . . . . .
C12 C 0.72729(18) 0.41368(12) 0.45177(12) 0.0164(3) Uani 1 1 d . . . . .
C5 C -0.21517(17) 0.77362(12) 0.22233(12) 0.0168(3) Uani 1 1 d . . . . .
C21 C 0.94288(18) 0.91905(12) 0.56122(12) 0.0168(3) Uani 1 1 d . . . . .
H21 H 0.906071 0.892007 0.504029 0.020 Uiso 1 1 calc R U . . .
C10 C 0.65676(17) 0.53834(12) 0.52716(12) 0.0158(3) Uani 1 1 d . . . . .
H10A H 0.641366 0.563809 0.579901 0.019 Uiso 1 1 calc R U . . .
C20 C 1.08068(18) 0.91885(13) 0.59927(13) 0.0182(4) Uani 1 1 d . . . . .
H20 H 1.138354 0.892131 0.568213 0.022 Uiso 1 1 calc R U . . .
C15 C 0.71079(17) 0.96045(11) 0.56523(11) 0.0132(3) Uani 1 1 d . . . . .
C14 C 0.65543(19) 0.55088(12) 0.37114(12) 0.0183(4) Uani 1 1 d . . . . .
H14 H 0.639111 0.585073 0.317232 0.022 Uiso 1 1 calc R U . . .
C3 C -0.02374(18) 0.76649(13) 0.35173(12) 0.0188(4) Uani 1 1 d . . . . .
H3 H 0.013215 0.759858 0.414898 0.023 Uiso 1 1 calc R U . . .
C6 C -0.13098(18) 0.78142(13) 0.16599(12) 0.0171(3) Uani 1 1 d . . . . .
H6 H -0.167752 0.784497 0.102521 0.021 Uiso 1 1 calc R U . . .
C7 C 0.00642(18) 0.78465(12) 0.20311(12) 0.0163(3) Uani 1 1 d . . . . .
H7 H 0.063869 0.791260 0.164995 0.020 Uiso 1 1 calc R U . . .
C17 C 0.91294(18) 0.99693(12) 0.69133(12) 0.0175(3) Uani 1 1 d . . . . .
H17 H 0.855673 1.023470 0.722804 0.021 Uiso 1 1 calc R U . . .
C11 C 0.70504(18) 0.45131(12) 0.52949(12) 0.0166(3) Uani 1 1 d . . . . .
H11A H 0.722944 0.417365 0.583612 0.020 Uiso 1 1 calc R U . . .
C19 C 1.13342(17) 0.95815(12) 0.68333(13) 0.0166(3) Uani 1 1 d . . . . .
C13 C 0.70353(19) 0.46409(13) 0.37275(12) 0.0196(4) Uani 1 1 d . . . . .
H13 H 0.720314 0.438907 0.320309 0.023 Uiso 1 1 calc R U . . .
C18 C 1.05026(18) 0.99634(13) 0.72986(13) 0.0197(4) Uani 1 1 d . . . . .
H18 H 1.087149 1.021934 0.787742 0.024 Uiso 1 1 calc R U . . .
C4 C -0.16135(18) 0.76444(14) 0.31519(12) 0.0203(4) Uani 1 1 d . . . . .
H4 H -0.218837 0.756826 0.353157 0.024 Uiso 1 1 calc R U . . .

loop_
_atom_site_aniso_label
_atom_site_aniso_U_11
_atom_site_aniso_U_22
_atom_site_aniso_U_33
_atom_site_aniso_U_23
_atom_site_aniso_U_13
_atom_site_aniso_U_12
Y001 0.01010(9) 0.01081(9) 0.01059(9) -0.00047(4) 0.00257(6) 0.00027(5)
O2 0.0129(6) 0.0162(6) 0.0142(6) -0.0006(5) 0.0050(4) -0.0004(5)
O3 0.0190(6) 0.0154(6) 0.0134(6) -0.0011(5) 0.0032(5) 0.0036(5)
O4 0.0210(6) 0.0136(6) 0.0137(6) 0.0012(4) 0.0053(5) 0.0033(5)
O6 0.0131(6) 0.0128(6) 0.0157(6) -0.0003(4) 0.0031(4) 0.0026(4)
O5 0.0126(6) 0.0191(6) 0.0154(6) -0.0045(5) 0.0026(5) -0.0012(5)
O1 0.0139(6) 0.0193(6) 0.0143(6) 0.0031(5) 0.0019(5) -0.0020(5)
O8 0.0214(6) 0.0160(6) 0.0142(6) -0.0013(5) 0.0068(5) -0.0036(5)
O7 0.0161(6) 0.0182(6) 0.0174(6) -0.0010(5) 0.0056(5) -0.0029(5)
O10 0.0304(7) 0.0129(6) 0.0218(7) 0.0038(5) 0.0125(6) 0.0061(5)
O9 0.0115(6) 0.0355(8) 0.0142(6) -0.0019(5) 0.0022(5) -0.0031(5)
O11 0.0114(6) 0.0208(7) 0.0292(7) -0.0018(5) 0.0002(5) 0.0006(5)
O12 0.0173(6) 0.0211(7) 0.0188(6) 0.0060(5) 0.0041(5) -0.0001(5)
C1 0.0153(8) 0.0091(7) 0.0148(8) -0.0009(6) 0.0044(6) 0.0006(6)
C16 0.0129(8) 0.0118(8) 0.0155(8) 0.0010(6) 0.0025(6) 0.0000(6)
C2 0.0136(8) 0.0127(8) 0.0169(8) 0.0001(6) 0.0040(6) -0.0003(6)
C8 0.0103(7) 0.0147(8) 0.0142(8) -0.0009(6) 0.0018(6) -0.0026(6)
C9 0.0137(8) 0.0140(8) 0.0148(8) 0.0001(6) 0.0031(6) -0.0001(6)
C12 0.0165(8) 0.0124(8) 0.0207(9) 0.0006(7) 0.0056(7) 0.0009(6)
C5 0.0119(8) 0.0203(9) 0.0171(8) -0.0026(7) 0.0023(6) -0.0024(6)
C21 0.0152(8) 0.0184(9) 0.0160(8) -0.0008(7) 0.0029(7) -0.0003(7)
C10 0.0175(8) 0.0163(8) 0.0136(8) -0.0006(6) 0.0042(6) 0.0001(7)
C20 0.0147(8) 0.0199(9) 0.0209(9) 0.0001(7) 0.0062(7) 0.0020(7)
C15 0.0140(8) 0.0117(8) 0.0135(8) 0.0020(6) 0.0032(6) 0.0005(6)
C14 0.0234(9) 0.0167(9) 0.0156(8) 0.0020(7) 0.0070(7) 0.0014(7)
C3 0.0167(9) 0.0246(9) 0.0144(8) 0.0019(7) 0.0030(7) -0.0017(7)
C6 0.0160(8) 0.0218(9) 0.0131(8) -0.0024(7) 0.0031(7) -0.0014(7)
C7 0.0157(8) 0.0181(9) 0.0160(8) -0.0017(7) 0.0057(7) -0.0008(7)
C17 0.0161(8) 0.0163(8) 0.0189(8) -0.0023(7) 0.0028(7) 0.0033(7)
C11 0.0184(8) 0.0174(9) 0.0135(8) 0.0020(6) 0.0037(6) 0.0012(7)
C19 0.0115(8) 0.0137(8) 0.0227(9) 0.0031(7) 0.0013(7) -0.0006(6)
C13 0.0270(10) 0.0160(9) 0.0176(9) -0.0012(7) 0.0095(7) 0.0014(7)
C18 0.0176(9) 0.0189(9) 0.0187(8) -0.0045(7) -0.0016(7) 0.0009(7)
C4 0.0144(8) 0.0307(10) 0.0170(9) 0.0020(7) 0.0064(7) -0.0030(7)

loop_
_atom_type_symbol
_atom_type_description
_atom_type_scat_dispersion_real
_atom_type_scat_dispersion_imag
_atom_type_scat_source
C C 0.0181 0.0091 'International Tables Vol C Tables 4.2.6.8 and 6.1.1.4'
H H 0.0000 0.0000 'International Tables Vol C Tables 4.2.6.8 and 6.1.1.4'
O O 0.0492 0.0322 'International Tables Vol C Tables 4.2.6.8 and 6.1.1.4'
Y Y -0.2670 2.0244 'International Tables Vol C Tables 4.2.6.8 and 6.1.1.4'

loop_
_geom_angle_atom_site_label_1
_geom_angle_atom_site_label_2
_geom_angle_atom_site_label_3
_geom_angle
_geom_angle_site_symmetry_1
_geom_angle_site_symmetry_3
_geom_angle_publ_flag
O2 Y001 O3 115.29(4) . . ?
O4 Y001 O2 78.74(4) . . ?
O4 Y001 O3 54.10(4) . . ?
O4 Y001 O1 90.53(4) . . ?
O4 Y001 O7 74.36(4) . . ?
O6 Y001 O2 80.11(4) 3_676 . ?
O6 Y001 O3 154.19(4) 3_676 . ?
O6 Y001 O4 151.56(4) 3_676 . ?
O6 Y001 O1 92.57(4) 3_676 . ?
O6 Y001 O8 76.56(4) 3_676 . ?
O6 Y001 O7 83.21(4) 3_676 . ?
O5 Y001 O2 154.71(4) . . ?
O5 Y001 O3 82.07(4) . . ?
O5 Y001 O4 99.76(4) . . ?
O5 Y001 O6 91.39(4) . 3_676 ?
O5 Y001 O1 150.25(4) . . ?
O5 Y001 O8 77.03(4) . . ?
O5 Y001 O7 76.08(4) . . ?
O1 Y001 O2 54.66(4) . . ?
O1 Y001 O3 81.63(4) . . ?
O1 Y001 O7 133.67(4) . . ?
O8 Y001 O2 123.04(4) . . ?
O8 Y001 O3 77.65(4) . . ?
O8 Y001 O4 131.35(4) . . ?
O8 Y001 O1 75.27(4) . . ?
O8 Y001 O7 145.71(5) . . ?
O7 Y001 O2 79.28(4) . . ?
O7 Y001 O3 118.81(4) . . ?
C1 O2 Y001 92.35(10) . . ?
C8 O3 Y001 92.04(10) . . ?
C8 O4 Y001 96.23(10) . . ?
C15 O6 Y001 136.29(11) . 3_676 ?
C15 O5 Y001 138.48(11) . . ?
C1 O1 Y001 93.80(10) . . ?
Y001 O8 H8A 109.6 . . ?
Y001 O8 H8B 109.6 . . ?
H8A O8 H8B 104.3 . . ?
Y001 O7 H7A 109.5 . . ?
Y001 O7 H7B 109.5 . . ?
H7A O7 H7B 104.4 . . ?
C12 O10 H10 109.5 . . ?
C5 O9 H9 109.5 . . ?
C19 O11 H11 109.5 . . ?
H12A O12 H12B 104.5 . . ?
O2 C1 O1 118.33(15) . . ?
O2 C1 C2 120.73(15) . . ?
O1 C1 C2 120.81(15) . . ?
C21 C16 C15 120.34(15) . . ?
C17 C16 C21 119.43(16) . . ?
C17 C16 C15 120.24(15) . . ?
C3 C2 C1 119.99(16) . . ?
C7 C2 C1 120.24(16) . . ?
C7 C2 C3 119.52(16) . . ?
O3 C8 O4 117.63(16) . . ?
O3 C8 C9 122.66(15) . . ?
O4 C8 C9 119.71(15) . . ?
C10 C9 C8 121.84(16) . . ?
C10 C9 C14 118.88(16) . . ?
C14 C9 C8 119.25(15) . . ?
O10 C12 C11 123.12(16) . . ?
O10 C12 C13 116.69(16) . . ?
C13 C12 C11 120.19(17) . . ?
O9 C5 C6 122.53(16) . . ?
O9 C5 C4 117.12(16) . . ?
C4 C5 C6 120.35(16) . . ?
C16 C21 H21 119.8 . . ?
C20 C21 C16 120.32(17) . . ?
C20 C21 H21 119.8 . . ?
C9 C10 H10A 119.7 . . ?
C11 C10 C9 120.67(16) . . ?
C11 C10 H10A 119.7 . . ?
C21 C20 H20 120.3 . . ?
C21 C20 C19 119.35(17) . . ?
C19 C20 H20 120.3 . . ?
O6 C15 C16 118.52(15) . . ?
O5 C15 O6 122.78(15) . . ?
O5 C15 C16 118.69(15) . . ?
C9 C14 H14 119.6 . . ?
C13 C14 C9 120.89(17) . . ?
C13 C14 H14 119.6 . . ?
C2 C3 H3 119.8 . . ?
C4 C3 C2 120.33(17) . . ?
C4 C3 H3 119.8 . . ?
C5 C6 H6 120.2 . . ?
C7 C6 C5 119.61(16) . . ?
C7 C6 H6 120.2 . . ?
C2 C7 H7 119.8 . . ?
C6 C7 C2 120.44(17) . . ?
C6 C7 H7 119.8 . . ?
C16 C17 H17 119.8 . . ?
C18 C17 C16 120.47(17) . . ?
C18 C17 H17 119.8 . . ?
C12 C11 H11A 120.2 . . ?
C10 C11 C12 119.69(16) . . ?
C10 C11 H11A 120.2 . . ?
O11 C19 C20 121.51(17) . . ?
O11 C19 C18 117.59(16) . . ?
C18 C19 C20 120.90(16) . . ?
C12 C13 H13 120.2 . . ?
C14 C13 C12 119.66(17) . . ?
C14 C13 H13 120.2 . . ?
C17 C18 C19 119.52(17) . . ?
C17 C18 H18 120.2 . . ?
C19 C18 H18 120.2 . . ?
C5 C4 H4 120.2 . . ?
C3 C4 C5 119.65(16) . . ?
C3 C4 H4 120.2 . . ?

loop_
_geom_bond_atom_site_label_1
_geom_bond_atom_site_label_2
_geom_bond_distance
_geom_bond_site_symmetry_2
_geom_bond_publ_flag
Y001 O2 2.4064(12) . ?
Y001 O3 2.4471(12) . ?
Y001 O4 2.3533(12) . ?
Y001 O6 2.3007(12) 3_676 ?
Y001 O5 2.2832(12) . ?
Y001 O1 2.3669(12) . ?
Y001 O8 2.3184(12) . ?
Y001 O7 2.3781(12) . ?
O2 C1 1.269(2) . ?
O3 C8 1.273(2) . ?
O4 C8 1.280(2) . ?
O6 C15 1.285(2) . ?
O5 C15 1.257(2) . ?
O1 C1 1.283(2) . ?
O8 H8A 0.8540 . ?
O8 H8B 0.8540 . ?
O7 H7A 0.8518 . ?
O7 H7B 0.8518 . ?
O10 H10 0.8400 . ?
O10 C12 1.360(2) . ?
O9 H9 0.8400 . ?
O9 C5 1.364(2) . ?
O11 H11 0.8400 . ?
O11 C19 1.380(2) . ?
O12 H12A 0.8499 . ?
O12 H12B 0.8507 . ?
C1 C2 1.476(2) . ?
C16 C21 1.397(2) . ?
C16 C15 1.487(2) . ?
C16 C17 1.395(2) . ?
C2 C3 1.398(2) . ?
C2 C7 1.395(2) . ?
C8 C9 1.472(2) . ?
C9 C10 1.399(2) . ?
C9 C14 1.401(2) . ?
C12 C11 1.399(3) . ?
C12 C13 1.395(3) . ?
C5 C6 1.395(2) . ?
C5 C4 1.395(3) . ?
C21 H21 0.9500 . ?
C21 C20 1.389(2) . ?
C10 H10A 0.9500 . ?
C10 C11 1.386(3) . ?
C20 H20 0.9500 . ?
C20 C19 1.391(3) . ?
C14 H14 0.9500 . ?
C14 C13 1.383(3) . ?
C3 H3 0.9500 . ?
C3 C4 1.384(3) . ?
C6 H6 0.9500 . ?
C6 C7 1.384(2) . ?
C7 H7 0.9500 . ?
C17 H17 0.9500 . ?
C17 C18 1.386(3) . ?
C11 H11A 0.9500 . ?
C19 C18 1.386(3) . ?
C13 H13 0.9500 . ?
C18 H18 0.9500 . ?
C4 H4 0.9500 . ?

loop_
_geom_torsion_atom_site_label_1
_geom_torsion_atom_site_label_2
_geom_torsion_atom_site_label_3
_geom_torsion_atom_site_label_4
_geom_torsion
_geom_torsion_site_symmetry_1
_geom_torsion_site_symmetry_2
_geom_torsion_site_symmetry_3
_geom_torsion_site_symmetry_4
_geom_torsion_publ_flag
Y001 O2 C1 O1 -9.18(16) . . . . ?
Y001 O2 C1 C2 166.69(14) . . . . ?
Y001 O3 C8 O4 0.57(15) . . . . ?
Y001 O3 C8 C9 -179.82(14) . . . . ?
Y001 O4 C8 O3 -0.59(16) . . . . ?
Y001 O4 C8 C9 179.78(13) . . . . ?
Y001 O6 C15 O5 -81.0(2) 3_676 . . . ?
Y001 O6 C15 C16 99.69(18) 3_676 . . . ?
Y001 O5 C15 O6 -21.1(3) . . . . ?
Y001 O5 C15 C16 158.22(12) . . . . ?
Y001 O1 C1 O2 9.35(16) . . . . ?
Y001 O1 C1 C2 -166.52(14) . . . . ?
O2 C1 C2 C3 -165.28(16) . . . . ?
O2 C1 C2 C7 9.0(3) . . . . ?
O3 C8 C9 C10 7.4(3) . . . . ?
O3 C8 C9 C14 -174.74(16) . . . . ?
O4 C8 C9 C10 -173.03(16) . . . . ?
O4 C8 C9 C14 4.9(2) . . . . ?
O1 C1 C2 C3 10.5(3) . . . . ?
O1 C1 C2 C7 -175.26(16) . . . . ?
O10 C12 C11 C10 -178.73(17) . . . . ?
O10 C12 C13 C14 178.77(17) . . . . ?
O9 C5 C6 C7 175.64(17) . . . . ?
O9 C5 C4 C3 -176.58(18) . . . . ?
O11 C19 C18 C17 178.18(17) . . . . ?
C1 C2 C3 C4 171.94(18) . . . . ?
C1 C2 C7 C6 -172.82(16) . . . . ?
C16 C21 C20 C19 0.4(3) . . . . ?
C16 C17 C18 C19 0.5(3) . . . . ?
C2 C3 C4 C5 0.4(3) . . . . ?
C8 C9 C10 C11 177.06(16) . . . . ?
C8 C9 C14 C13 -177.07(17) . . . . ?
C9 C10 C11 C12 -0.2(3) . . . . ?
C9 C14 C13 C12 0.1(3) . . . . ?
C5 C6 C7 C2 1.3(3) . . . . ?
C21 C16 C15 O6 -170.60(16) . . . . ?
C21 C16 C15 O5 10.1(2) . . . . ?
C21 C16 C17 C18 0.7(3) . . . . ?
C21 C20 C19 O11 -178.61(16) . . . . ?
C21 C20 C19 C18 0.8(3) . . . . ?
C10 C9 C14 C13 0.9(3) . . . . ?
C20 C19 C18 C17 -1.3(3) . . . . ?
C15 C16 C21 C20 178.94(16) . . . . ?
C15 C16 C17 C18 -179.40(17) . . . . ?
C14 C9 C10 C11 -0.8(3) . . . . ?
C3 C2 C7 C6 1.5(3) . . . . ?
C6 C5 C4 C3 2.4(3) . . . . ?
C7 C2 C3 C4 -2.3(3) . . . . ?
C17 C16 C21 C20 -1.2(3) . . . . ?
C17 C16 C15 O6 9.5(2) . . . . ?
C17 C16 C15 O5 -169.84(16) . . . . ?
C11 C12 C13 C14 -1.2(3) . . . . ?
C13 C12 C11 C10 1.3(3) . . . . ?
C4 C5 C6 C7 -3.3(3) . . . . ?
